data_2011068
loop_
_publ_author_name
'Ferguson, George'
'Glidewell, Christopher'
'Low, John Nicolson'
'Wardell, James L'

_publ_section_title
;
 A second monoclinic polymorph of <i>S</i>-(4-tolyl)
 4-toluenethiosulfonate at 150 and 293K
;
_journal_issue 6
_journal_name_full 'Acta Crystallographica Section C'
_journal_page_first 692
_journal_page_last 694
_journal_paper_doi 10.1107/S0108270100003280
_journal_volume 56
_journal_year 2000
_chemical_formula_moiety 'C14 H14 O2 S2'
_chemical_formula_sum 'C14 H14 O2 S2'
_chemical_formula_weight 278.37
_chemical_name_systematic
;
S-(4-tolyl) 4-toluenethiosulfonate at 293K
;
_space_group_IT_number 14
_symmetry_cell_setting monoclinic
_symmetry_space_group_name_Hall '-P 2ybc'
_symmetry_space_group_name_H-M 'P 1 21/c 1'
_cell_angle_alpha 90.00
_cell_angle_beta 92.1322(19)
_cell_angle_gamma 90.00
_cell_formula_units_Z 4
_cell_length_a 13.3579(7)
_cell_length_b 6.6176(4)
_cell_length_c 15.2123(11)
_cell_measurement_reflns_used 2633
_cell_measurement_temperature 293(2)
_cell_measurement_theta_max 26.06
_cell_measurement_theta_min 1.53
_cell_volume 1343.79(14)
_computing_cell_refinement 'DENZO-SMN (Otwinowski & Minor, 1997)'
_computing_data_collection 'Kappa-CCD Server Software (Nonius, 1997)'
_computing_data_reduction DENZO-SMN
_computing_molecular_graphics 'PLATON (Spek, 1999)'
_computing_publication_material 'SHELXL97  and PRPKAPPA (Ferguson, 1999)'
_computing_structure_refinement 'SHELXL97 (Sheldrick, 1997)'
_computing_structure_solution 'SHELXS97 (Sheldrick, 1997)'
_diffrn_ambient_temperature 150.00(10)
_diffrn_measured_fraction_theta_full .987
_diffrn_measured_fraction_theta_max .987
_diffrn_measurement_device_type 'Nonius Kappa-CCD'
_diffrn_measurement_method '\f scans and \w scans with \k offsets'
_diffrn_radiation_monochromator graphite
_diffrn_radiation_source 'fine-focus sealed X-ray tube'
_diffrn_radiation_type 'Mo K\a'
_diffrn_radiation_wavelength .71073
_diffrn_reflns_av_R_equivalents .062
_diffrn_reflns_av_sigmaI/netI .078
_diffrn_reflns_limit_h_max 15
_diffrn_reflns_limit_h_min -15
_diffrn_reflns_limit_k_max 8
_diffrn_reflns_limit_k_min -7
_diffrn_reflns_limit_l_max 18
_diffrn_reflns_limit_l_min -16
_diffrn_reflns_number 9656
_diffrn_reflns_theta_full 26.06
_diffrn_reflns_theta_max 26.06
_diffrn_reflns_theta_min 1.53
_diffrn_standards_decay_% negligible
_exptl_absorpt_coefficient_mu .387
_exptl_absorpt_correction_T_max .981
_exptl_absorpt_correction_T_min .962
_exptl_absorpt_correction_type multi-scan
_exptl_absorpt_process_details '(SORTAV; Blessing, 1995, 1997)'
_exptl_crystal_colour colourless
_exptl_crystal_density_diffrn 1.376
_exptl_crystal_density_method 'not measured'
_exptl_crystal_description plate
_exptl_crystal_F_000 584
_exptl_crystal_size_max .10
_exptl_crystal_size_mid .10
_exptl_crystal_size_min .05
_refine_diff_density_max .324
_refine_diff_density_min -.318
_refine_ls_extinction_method none
_refine_ls_goodness_of_fit_ref .976
_refine_ls_hydrogen_treatment constr
_refine_ls_matrix_type full
_refine_ls_number_parameters 173
_refine_ls_number_reflns 2633
_refine_ls_number_restraints 3
_refine_ls_restrained_S_all .977
_refine_ls_R_factor_all .109
_refine_ls_R_factor_gt .049
_refine_ls_shift/su_max .002
_refine_ls_shift/su_mean .000
_refine_ls_structure_factor_coef Fsqd
_refine_ls_weighting_details 'calc w = 1/[\s^2^(Fo^2^)+(0.0752P)^2^] where P=(Fo^2^+2Fc^2^)/3'
_refine_ls_weighting_scheme calc
_refine_ls_wR_factor_ref .148
_reflns_number_gt 1451
_reflns_number_total 2633
_reflns_threshold_expression I>2\s(I)
_cod_data_source_file sk1374.cif
_cod_data_source_block Ib
_cod_original_sg_symbol_H-M 'P 21/c'
_cod_database_code 2011068
_cod_database_fobs_code 2011068

loop_
_symmetry_equiv_pos_as_xyz
'x, y, z'
'-x, y+1/2, -z+1/2'
'-x, -y, -z'
'x, -y-1/2, z-1/2'

loop_
_atom_site_label
_atom_site_fract_x
_atom_site_fract_y
_atom_site_fract_z
_atom_site_U_iso_or_equiv
_atom_site_adp_type
_atom_site_calc_flag
_atom_site_refinement_flags
_atom_site_occupancy
_atom_site_disorder_assembly
_atom_site_disorder_group
_atom_site_type_symbol
S1 .22084(6) .25607(12) .63556(5) .0516(3) Uani d . 1 . . S
S2 .37588(6) .25138(13) .66376(5) .0577(3) Uani d D 1 . . S
O11 .21256(16) .3729(4) .55599(14) .0642(7) Uani d P .96 . . O
O12 .18280(16) .0557(3) .63676(15) .0621(6) Uani d P .96 . . O
C11 .1684(2) .3933(5) .72145(19) .0471(8) Uani d . 1 . . C
C12 .1380(2) .5921(5) .7075(2) .0538(8) Uani d . 1 . . C
C13 .1018(2) .7025(5) .7758(2) .0577(9) Uani d . 1 . . C
C14 .0974(2) .6212(6) .8594(2) .0577(9) Uani d . 1 . . C
C15 .1263(2) .4218(5) .8720(2) .0590(9) Uani d . 1 . . C
C16 .1607(2) .3065(5) .8041(2) .0547(8) Uani d . 1 . . C
C17 .0643(3) .7483(6) .9351(3) .0821(12) Uani d . 1 . . C
C21 .3814(2) .0896(5) .75637(19) .0474(7) Uani d . 1 . . C
C22 .3615(2) -.1153(5) .7476(2) .0531(8) Uani d . 1 . . C
C23 .3577(2) -.2366(5) .8208(2) .0568(9) Uani d . 1 . . C
C24 .3742(2) -.1589(6) .9046(2) .0537(8) Uani d . 1 . . C
C25 .3980(2) .0438(5) .9118(2) .0556(8) Uani d . 1 . . C
C26 .4016(2) .1672(5) .8396(2) .0548(8) Uani d . 1 . . C
C27 .3666(3) -.2917(6) .9845(2) .0804(12) Uani d . 1 . . C
O21 .393(3) .4639(12) .672(2) .030 Uiso d PD .04 . . O
O22 .397(3) .145(4) .5846(13) .030 Uiso d PD .04 . . O
H12 .1423 .6502 .6521 .065 Uiso calc R 1 . . H
H13 .0798 .8341 .7658 .069 Uiso calc R 1 . . H
H15 .1223 .3645 .9276 .071 Uiso calc R 1 . . H
H16 .1786 .1722 .8134 .066 Uiso calc R 1 . . H
H17A .0568 .6641 .9859 .123 Uiso calc PR .59(4) . . H
H17B .0013 .8113 .9196 .123 Uiso calc PR .59(4) . . H
H17C .1136 .8504 .9483 .123 Uiso calc PR .59(4) . . H
H17D .0577 .8865 .9166 .123 Uiso calc PR .41(4) . . H
H17E .1131 .7392 .9829 .123 Uiso calc PR .41(4) . . H
H17F .0009 .7001 .9542 .123 Uiso calc PR .41(4) . . H
H22 .3507 -.1709 .6919 .064 Uiso calc R 1 . . H
H23 .3437 -.3735 .8139 .068 Uiso calc R 1 . . H
H25 .4120 .0982 .9673 .067 Uiso calc R 1 . . H
H26 .4177 .3031 .8466 .066 Uiso calc R 1 . . H
H27A .3609 -.2089 1.0359 .121 Uiso calc PR .57(5) . . H
H27B .4255 -.3744 .9909 .121 Uiso calc PR .57(5) . . H
H27C .3085 -.3766 .9778 .121 Uiso calc PR .57(5) . . H
H27D .3690 -.4310 .9671 .121 Uiso calc PR .43(5) . . H
H27E .3045 -.2655 1.0122 .121 Uiso calc PR .43(5) . . H
H27F .4214 -.2633 1.0253 .121 Uiso calc PR .43(5) . . H

loop_
_atom_site_aniso_label
_atom_site_aniso_U_11
_atom_site_aniso_U_22
_atom_site_aniso_U_33
_atom_site_aniso_U_12
_atom_site_aniso_U_13
_atom_site_aniso_U_23
S1 .0557(5) .0568(5) .0421(5) -.0021(4) -.0022(3) .0031(4)
S2 .0523(5) .0700(6) .0510(6) -.0035(4) .0064(4) .0088(4)
O11 .0758(15) .0736(17) .0427(14) .0051(12) -.0027(11) .0117(12)
O12 .0631(14) .0552(15) .0674(16) -.0079(11) -.0064(11) -.0033(12)
C11 .0440(16) .054(2) .0432(19) -.0040(14) .0000(13) .0054(15)
C12 .0556(19) .060(2) .045(2) -.0062(15) -.0027(14) .0099(17)
C13 .0523(19) .052(2) .068(3) -.0014(15) -.0013(16) -.0007(18)
C14 .0463(17) .073(3) .054(2) -.0072(16) .0015(14) -.0047(18)
C15 .0508(18) .078(3) .049(2) -.0037(17) .0041(14) .0098(19)
C16 .0487(17) .062(2) .053(2) -.0027(15) .0039(15) .0114(17)
C17 .067(2) .107(3) .073(3) .006(2) .0070(19) -.018(2)
C21 .0418(16) .056(2) .0447(19) .0015(14) .0016(13) -.0021(15)
C22 .0556(18) .059(2) .044(2) .0041(15) -.0034(14) -.0080(17)
C23 .062(2) .047(2) .060(2) .0012(15) -.0110(16) -.0028(18)
C24 .0456(17) .065(2) .050(2) .0037(15) .0008(14) .0099(17)
C25 .0566(18) .065(2) .045(2) .0067(16) -.0026(14) -.0067(18)
C26 .0578(19) .0504(19) .056(2) .0010(15) -.0025(16) -.0027(18)
C27 .088(3) .095(3) .058(3) -.001(2) -.0039(19) .020(2)

loop_
_atom_type_symbol
_atom_type_description
_atom_type_scat_dispersion_real
_atom_type_scat_dispersion_imag
_atom_type_scat_source
C C .0033 .0016 'International Tables Vol C Tables 4.2.6.8 and 6.1.1.4'
H H .0000 .0000 'International Tables Vol C Tables 4.2.6.8 and 6.1.1.4'
O O .0106 .0060 'International Tables Vol C Tables 4.2.6.8 and 6.1.1.4'
S S .1246 .1234 'International Tables Vol C Tables 4.2.6.8 and 6.1.1.4'

loop_
_geom_angle_atom_site_label_1
_geom_angle_atom_site_label_2
_geom_angle_atom_site_label_3
_geom_angle
_geom_angle_publ_flag
O12 S1 O11 119.79(14) no
O12 S1 C11 108.65(14) no
O11 S1 C11 109.14(15) no
O12 S1 S2 109.53(10) no
O11 S1 S2 102.97(10) no
C11 S1 S2 105.85(10) no
O21 S2 O22 121.5(8) no
O21 S2 C21 121.5(14) no
O22 S2 C21 111.6(13) no
O21 S2 S1 99.3(16) no
O22 S2 S1 93.2(15) no
C21 S2 S1 100.55(10) no
C16 C11 C12 119.9(3) no
C16 C11 S1 120.3(2) no
C12 C11 S1 119.8(2) no
C13 C12 C11 119.8(3) no
C13 C12 H12 120.1 no
C11 C12 H12 120.1 no
C12 C13 C14 121.1(3) no
C12 C13 H13 119.5 no
C14 C13 H13 119.5 no
C13 C14 C15 118.4(3) no
C13 C14 C17 120.6(3) no
C15 C14 C17 120.9(3) no
C16 C15 C14 121.5(3) no
C16 C15 H15 119.2 no
C14 C15 H15 119.2 no
C15 C16 C11 119.2(3) no
C15 C16 H16 120.4 no
C11 C16 H16 120.4 no
C14 C17 H17A 109.5 no
C14 C17 H17B 109.5 no
H17A C17 H17B 109.5 no
C14 C17 H17C 109.5 no
H17A C17 H17C 109.5 no
H17B C17 H17C 109.5 no
C14 C17 H17D 109.5 no
H17A C17 H17D 141.1 no
H17B C17 H17D 56.3 no
H17C C17 H17D 56.3 no
C14 C17 H17E 109.5 no
H17A C17 H17E 56.3 no
H17B C17 H17E 141.1 no
H17C C17 H17E 56.3 no
H17D C17 H17E 109.5 no
C14 C17 H17F 109.5 no
H17A C17 H17F 56.3 no
H17B C17 H17F 56.3 no
H17C C17 H17F 141.1 no
H17D C17 H17F 109.5 no
H17E C17 H17F 109.5 no
C26 C21 C22 118.8(3) no
C26 C21 S2 120.3(3) no
C22 C21 S2 120.8(2) no
C23 C22 C21 120.3(3) no
C23 C22 H22 119.8 no
C21 C22 H22 119.8 no
C22 C23 C24 121.3(3) no
C22 C23 H23 119.4 no
C24 C23 H23 119.4 no
C25 C24 C23 117.6(3) no
C25 C24 C27 121.6(3) no
C23 C24 C27 120.8(3) no
C26 C25 C24 121.9(3) no
C26 C25 H25 119.0 no
C24 C25 H25 119.0 no
C25 C26 C21 120.1(3) no
C25 C26 H26 120.0 no
C21 C26 H26 120.0 no
C24 C27 H27A 109.5 no
C24 C27 H27B 109.5 no
H27A C27 H27B 109.5 no
C24 C27 H27C 109.5 no
H27A C27 H27C 109.5 no
H27B C27 H27C 109.5 no
C24 C27 H27D 109.5 no
H27A C27 H27D 141.1 no
H27B C27 H27D 56.3 no
H27C C27 H27D 56.3 no
C24 C27 H27E 109.5 no
H27A C27 H27E 56.3 no
H27B C27 H27E 141.1 no
H27C C27 H27E 56.3 no
H27D C27 H27E 109.5 no
C24 C27 H27F 109.5 no
H27A C27 H27F 56.3 no
H27B C27 H27F 56.3 no
H27C C27 H27F 141.1 no
H27D C27 H27F 109.5 no
H27E C27 H27F 109.5 no

loop_
_geom_bond_atom_site_label_1
_geom_bond_atom_site_label_2
_geom_bond_site_symmetry_2
_geom_bond_distance
_geom_bond_publ_flag
S1 O12 . 1.420(2) no
S1 O11 . 1.437(2) no
S1 C11 . 1.758(3) no
S1 S2 . 2.0995(11) no
S2 O21 . 1.431(3) no
S2 O22 . 1.431(3) no
S2 C21 . 1.769(3) no
C11 C16 . 1.389(4) no
C11 C12 . 1.391(4) no
C12 C13 . 1.374(4) no
C12 H12 . .9300 no
C13 C14 . 1.384(4) no
C13 H13 . .9300 no
C14 C15 . 1.386(5) no
C14 C17 . 1.506(5) no
C15 C16 . 1.377(4) no
C15 H15 . .9300 no
C16 H16 . .9300 no
C17 H17A . .9600 no
C17 H17B . .9600 no
C17 H17C . .9600 no
C17 H17D . .9600 no
C17 H17E . .9600 no
C17 H17F . .9600 no
C21 C26 . 1.384(4) no
C21 C22 . 1.387(4) no
C22 C23 . 1.376(4) no
C22 H22 . .9300 no
C23 C24 . 1.384(4) no
C23 H23 . .9300 no
C24 C25 . 1.382(4) no
C24 C27 . 1.508(4) no
C25 C26 . 1.371(4) no
C25 H25 . .9300 no
C26 H26 . .9300 no
C27 H27A . .9600 no
C27 H27B . .9600 no
C27 H27C . .9600 no
C27 H27D . .9600 no
C27 H27E . .9600 no
C27 H27F . .9600 no

loop_
_geom_torsion_atom_site_label_1
_geom_torsion_atom_site_label_2
_geom_torsion_atom_site_label_3
_geom_torsion_atom_site_label_4
_geom_torsion
_geom_torsion_publ_flag
O12 S1 S2 O21 -171.7(13) no
O11 S1 S2 O21 59.8(13) no
C11 S1 S2 O21 -54.7(13) no
O12 S1 S2 O22 65.7(13) no
O11 S1 S2 O22 -62.8(13) no
C11 S1 S2 O22 -177.3(13) no
O12 S1 S2 C21 -46.97(15) no
O11 S1 S2 C21 -175.48(15) no
C11 S1 S2 C21 69.99(15) no
O12 S1 C11 C16 43.1(3) no
O11 S1 C11 C16 175.4(2) no
S2 S1 C11 C16 -74.4(2) no
O12 S1 C11 C12 -139.4(2) no
O11 S1 C11 C12 -7.1(3) no
S2 S1 C11 C12 103.1(2) no
C16 C11 C12 C13 .8(4) no
S1 C11 C12 C13 -176.7(2) no
C11 C12 C13 C14 1.8(4) no
C12 C13 C14 C15 -2.9(4) no
C12 C13 C14 C17 175.7(3) no
C13 C14 C15 C16 1.3(4) no
C17 C14 C15 C16 -177.2(3) no
C14 C15 C16 C11 1.2(4) no
C12 C11 C16 C15 -2.3(4) no
S1 C11 C16 C15 175.2(2) no
O21 S2 C21 C26 .9(18) no
O22 S2 C21 C26 155.3(16) no
S1 S2 C21 C26 -106.9(2) no
O21 S2 C21 C22 178.2(18) no
O22 S2 C21 C22 -27.4(16) no
S1 S2 C21 C22 70.4(2) no
C26 C21 C22 C23 2.9(4) no
S2 C21 C22 C23 -174.5(2) no
C21 C22 C23 C24 -.6(4) no
C22 C23 C24 C25 -2.1(4) no
C22 C23 C24 C27 178.0(3) no
C23 C24 C25 C26 2.4(4) no
C27 C24 C25 C26 -177.7(3) no
C24 C25 C26 C21 -.2(4) no
C22 C21 C26 C25 -2.5(4) no
S2 C21 C26 C25 174.9(2) no
